data_2226576
loop_
_publ_author_name
'Li, Xueshu'
'Parkin, Sean'
'Duffel, Michael W.'
'Robertson, Larry W.'
'Lehmler, Hans-Joachim'

_publ_section_title
;
 3',4'-Dichlorobiphenyl-4-yl 2,2,2-trichloroethyl sulfate
;
_journal_coeditor_code LH5052
_journal_issue 7
_journal_name_full 'Acta Crystallographica Section E'
_journal_page_first o1615
_journal_page_last o1616
_journal_paper_doi 10.1107/S1600536810020362
_journal_volume 66
_journal_year 2010
_chemical_formula_iupac 'C14 H9 Cl5 O4 S'
_chemical_formula_moiety 'C14 H9 Cl5 O4 S'
_chemical_formula_sum 'C14 H9 Cl5 O4 S'
_chemical_formula_weight 450.52
_chemical_name_systematic
;
3',4'-Dichlorobiphenyl-4-yl 2,2,2-trichloroethyl sulfate
;
_space_group_IT_number 4
_symmetry_cell_setting monoclinic
_symmetry_space_group_name_Hall 'P 2yb'
_symmetry_space_group_name_H-M 'P 1 21 1'
_atom_sites_solution_hydrogens geom
_atom_sites_solution_primary direct
_atom_sites_solution_secondary difmap
_audit_creation_method SHELXL-97
_cell_angle_alpha 90.00
_cell_angle_beta 106.1551(7)
_cell_angle_gamma 90.00
_cell_formula_units_Z 8
_cell_length_a 7.24910(10)
_cell_length_b 40.5988(7)
_cell_length_c 12.1145(2)
_cell_measurement_reflns_used 47065
_cell_measurement_temperature 90.0(2)
_cell_measurement_theta_max 27.48
_cell_measurement_theta_min 1.00
_cell_volume 3424.57(10)
_computing_cell_refinement 'SCALEPACK (Otwinowski & Minor, 1997)'
_computing_data_collection 'COLLECT (Nonius, 1998)'
_computing_data_reduction 'DENZO-SMN (Otwinowski & Minor, 1997)'
_computing_molecular_graphics 'XP in SHELXTL (Sheldrick, 2008)'
_computing_publication_material
;
SHELX97 (Sheldrick, 2008) and local procedures
;
_computing_structure_refinement 'SHELXL97 (Sheldrick, 2008)'
_computing_structure_solution 'SHELXS97 (Sheldrick, 2008)'
_diffrn_ambient_temperature 90.0(2)
_diffrn_detector_area_resol_mean 18
_diffrn_measured_fraction_theta_full 0.989
_diffrn_measured_fraction_theta_max 0.989
_diffrn_measurement_device_type 'Nonius KappaCCD diffractometer'
_diffrn_measurement_method '\w scans at fixed \c = 55\%'
_diffrn_radiation_monochromator graphite
_diffrn_radiation_source 'fine-focus sealed tube'
_diffrn_radiation_type MoK\a
_diffrn_radiation_wavelength 0.71073
_diffrn_reflns_av_R_equivalents 0.110
_diffrn_reflns_av_sigmaI/netI 0.136
_diffrn_reflns_limit_h_max 9
_diffrn_reflns_limit_h_min -9
_diffrn_reflns_limit_k_max 52
_diffrn_reflns_limit_k_min -52
_diffrn_reflns_limit_l_max 15
_diffrn_reflns_limit_l_min 0
_diffrn_reflns_number 44794
_diffrn_reflns_theta_full 27.48
_diffrn_reflns_theta_max 27.48
_diffrn_reflns_theta_min 1.75
_diffrn_standards_number 0
_exptl_absorpt_coefficient_mu 0.985
_exptl_absorpt_correction_T_max 0.843
_exptl_absorpt_correction_T_min 0.658
_exptl_absorpt_correction_type multi-scan
_exptl_absorpt_process_details '(SCALEPACK; Otwinowski & Minor, 1997)'
_exptl_crystal_colour colourless
_exptl_crystal_density_diffrn 1.748
_exptl_crystal_density_method 'not measured'
_exptl_crystal_description block
_exptl_crystal_F_000 1808
_exptl_crystal_size_max 0.40
_exptl_crystal_size_mid 0.34
_exptl_crystal_size_min 0.18
_refine_diff_density_max 1.109
_refine_diff_density_min -0.591
_refine_ls_abs_structure_details 'Flack (1983), 6676 Friedel pairs'
_refine_ls_abs_structure_Flack 0.10(9)
_refine_ls_extinction_method none
_refine_ls_goodness_of_fit_ref 1.001
_refine_ls_hydrogen_treatment constr
_refine_ls_matrix_type full
_refine_ls_number_parameters 769
_refine_ls_number_reflns 14652
_refine_ls_number_restraints 249
_refine_ls_restrained_S_all 0.994
_refine_ls_R_factor_all 0.1454
_refine_ls_R_factor_gt 0.0618
_refine_ls_shift/su_max 0.001
_refine_ls_shift/su_mean 0.000
_refine_ls_structure_factor_coef Fsqd
_refine_ls_weighting_details 'calc w=1/[\s^2^(Fo^2^)+(0.0685P)^2^] where P=(Fo^2^+2Fc^2^)/3'
_refine_ls_weighting_scheme calc
_refine_ls_wR_factor_gt 0.1234
_refine_ls_wR_factor_ref 0.1560
_reflns_number_gt 8149
_reflns_number_total 14652
_reflns_threshold_expression I>2\s(I)
_cod_data_source_file lh5052.cif
_cod_data_source_block I
_cod_original_cell_volume 3424.57(9)
_cod_original_sg_symbol_H-M 'P 21'
_cod_database_code 2226576
_cod_database_fobs_code 2226576

loop_
_symmetry_equiv_pos_as_xyz
'x, y, z'
'-x, y+1/2, -z'

loop_
_atom_site_type_symbol
_atom_site_label
_atom_site_fract_x
_atom_site_fract_y
_atom_site_fract_z
_atom_site_U_iso_or_equiv
_atom_site_adp_type
_atom_site_calc_flag
_atom_site_refinement_flags
_atom_site_occupancy
_atom_site_disorder_assembly
_atom_site_disorder_group
S S1A 0.0897(3) 0.41379(5) 0.3801(2) 0.0212(6) Uani d U 1 . .
O O1A 0.2072(8) 0.38089(14) 0.4093(5) 0.0201(14) Uani d U 1 . .
O O2A 0.2419(9) 0.44128(15) 0.4286(6) 0.0215(14) Uani d U 1 . .
O O3A 0.0317(9) 0.41873(16) 0.2587(6) 0.0263(15) Uani d U 1 . .
O O4A -0.0441(8) 0.41263(15) 0.4467(6) 0.0284(16) Uani d U 1 . .
Cl Cl1A 0.5435(3) 0.24939(5) -0.10621(17) 0.0304(5) Uani d U 1 . .
Cl Cl2A 0.8863(3) 0.28876(5) -0.1569(2) 0.0305(6) Uani d U 1 . .
Cl Cl3A 0.4320(3) 0.50544(5) 0.5117(2) 0.0244(6) Uani d U 1 . .
Cl Cl4A 0.5427(3) 0.47314(5) 0.7332(2) 0.0261(6) Uani d U 1 . .
Cl Cl5A 0.6711(3) 0.44744(5) 0.5439(2) 0.0227(6) Uani d U 1 . .
C C1A 0.4851(13) 0.3429(2) 0.1757(9) 0.0197(19) Uani d U 1 . .
C C2A 0.5790(11) 0.36492(19) 0.2620(7) 0.023(2) Uani d U 1 . .
H H2A 0.7079 0.3711 0.2681 0.027 Uiso calc R 1 . .
C C3A 0.4877(12) 0.37792(19) 0.3385(7) 0.0238(19) Uani d U 1 . .
H H3A 0.5529 0.3928 0.3969 0.029 Uiso calc R 1 . .
C C4A 0.3030(13) 0.3690(2) 0.3287(8) 0.020(2) Uani d U 1 . .
C C5A 0.2038(12) 0.34682(18) 0.2459(7) 0.0267(19) Uani d U 1 . .
H H5A 0.0751 0.3408 0.2410 0.032 Uiso calc R 1 . .
C C6A 0.2961(11) 0.33403(19) 0.1724(7) 0.0230(18) Uani d U 1 . .
H H6A 0.2305 0.3185 0.1165 0.028 Uiso calc R 1 . .
C C7A 0.3002(12) 0.44536(19) 0.5532(8) 0.0217(10) Uani d U 1 . .
H H7A1 0.3292 0.4237 0.5915 0.026 Uiso calc R 1 . .
H H7A2 0.1960 0.4559 0.5788 0.026 Uiso calc R 1 . .
C C8A 0.4790(12) 0.46710(18) 0.5830(8) 0.0180(10) Uani d U 1 . .
C C1'A 0.5824(11) 0.32855(19) 0.0935(8) 0.0194(10) Uani d U 1 . .
C C2'A 0.5326(11) 0.29847(19) 0.0421(6) 0.0220(10) Uani d U 1 . .
H H2'A 0.4350 0.2859 0.0609 0.026 Uiso calc R 1 . .
C C3'A 0.6208(11) 0.28622(17) -0.0356(6) 0.0191(9) Uani d U 1 . .
C C4'A 0.7679(10) 0.30432(19) -0.0626(7) 0.0207(10) Uani d U 1 . .
C C5'A 0.8189(10) 0.33416(18) -0.0107(7) 0.0239(11) Uani d U 1 . .
H H5'A 0.9202 0.3463 -0.0270 0.029 Uiso calc R 1 . .
C C6'A 0.7259(10) 0.34709(18) 0.0654(7) 0.0222(11) Uani d U 1 . .
H H6'A 0.7591 0.3683 0.0981 0.027 Uiso calc R 1 . .
S S1B 0.4062(3) 0.59117(5) 0.3690(2) 0.0230(6) Uani d U 1 . .
O O1B 0.2827(8) 0.62391(15) 0.3453(5) 0.0212(14) Uani d U 1 . .
O O2B 0.2532(9) 0.56336(14) 0.3155(6) 0.0197(14) Uani d U 1 . .
O O3B 0.4676(9) 0.58420(16) 0.4878(6) 0.0292(16) Uani d U 1 . .
O O4B 0.5361(9) 0.59447(15) 0.3028(6) 0.0271(16) Uani d U 1 . .
Cl Cl1B -0.0381(3) 0.73774(5) 0.90518(18) 0.0349(6) Uani d U 1 . .
Cl Cl2B -0.4422(3) 0.70796(5) 0.9015(2) 0.0340(6) Uani d U 1 . .
Cl Cl3B 0.0707(3) 0.49999(5) 0.2225(2) 0.0258(6) Uani d U 1 . .
Cl Cl4B -0.0582(4) 0.53617(6) 0.0088(2) 0.0300(6) Uani d U 1 . .
Cl Cl5B -0.1718(3) 0.55696(6) 0.2089(2) 0.0275(6) Uani d U 1 . .
C C1B -0.0147(13) 0.6568(2) 0.5751(9) 0.0200(19) Uani d U 1 . .
C C2B -0.0462(11) 0.62525(19) 0.5291(7) 0.0215(19) Uani d U 1 . .
H H2B -0.1336 0.6112 0.5523 0.026 Uiso calc R 1 . .
C C3B 0.0429(12) 0.6137(2) 0.4523(7) 0.025(2) Uani d U 1 . .
H H3B 0.0134 0.5926 0.4183 0.030 Uiso calc R 1 . .
C C4B 0.1814(13) 0.6343(2) 0.4246(8) 0.0186(19) Uani d U 1 . .
C C5B 0.2204(12) 0.66517(18) 0.4713(7) 0.025(2) Uani d U 1 . .
H H5B 0.3160 0.6785 0.4536 0.030 Uiso calc R 1 . .
C C6B 0.1199(10) 0.67649(19) 0.5436(7) 0.0224(19) Uani d U 1 . .
H H6B 0.1422 0.6983 0.5731 0.027 Uiso calc R 1 . .
C C7B 0.1908(12) 0.56185(19) 0.1911(8) 0.0216(10) Uani d U 1 . .
H H7B1 0.2934 0.5527 0.1608 0.026 Uiso calc R 1 . .
H H7B2 0.1566 0.5841 0.1580 0.026 Uiso calc R 1 . .
C C8B 0.0133(13) 0.53908(19) 0.1617(8) 0.0214(10) Uani d U 1 . .
C C1'B -0.1193(11) 0.66870(19) 0.6604(8) 0.0186(10) Uani d U 1 . .
C C2'B -0.0398(11) 0.69443(17) 0.7376(6) 0.0211(10) Uani d U 1 . .
H H2'B 0.0813 0.7036 0.7387 0.025 Uiso calc R 1 . .
C C3'B -0.1394(12) 0.70619(17) 0.8115(7) 0.0217(10) Uani d U 1 . .
C C4'B -0.3189(11) 0.6936(2) 0.8076(7) 0.0230(11) Uani d U 1 . .
C C5'B -0.3956(11) 0.66792(19) 0.7326(7) 0.0264(11) Uani d U 1 . .
H H5'B -0.5161 0.6586 0.7321 0.032 Uiso calc R 1 . .
C C6'B -0.2966(10) 0.65610(18) 0.6594(7) 0.0224(11) Uani d U 1 . .
H H6'B -0.3511 0.6390 0.6072 0.027 Uiso calc R 1 . .
S S1C 1.3915(3) 0.58721(5) 0.8798(2) 0.0214(6) Uani d U 1 . .
O O1C 1.2647(9) 0.61955(15) 0.8500(5) 0.0242(15) Uani d U 1 . .
O O2C 1.2418(8) 0.55900(14) 0.8285(6) 0.0177(13) Uani d U 1 . .
O O3C 1.4484(9) 0.58174(15) 0.9986(6) 0.0258(15) Uani d U 1 . .
O O4C 1.5231(9) 0.58960(16) 0.8136(6) 0.0276(16) Uani d U 1 . .
Cl Cl1C 0.9555(3) 0.75553(5) 1.35532(17) 0.0298(5) Uani d U 1 . .
Cl Cl2C 0.6170(3) 0.71937(5) 1.4213(2) 0.0291(6) Uani d U 1 . .
Cl Cl3C 1.0490(3) 0.49568(5) 0.7412(2) 0.0263(6) Uani d U 1 . .
Cl Cl4C 0.9415(3) 0.52908(6) 0.5218(2) 0.0272(6) Uani d U 1 . .
Cl Cl5C 0.8154(3) 0.55435(5) 0.7123(2) 0.0234(6) Uani d U 1 . .
C C1C 0.9952(13) 0.6580(2) 1.0860(8) 0.0180(18) Uani d U 1 . .
C C2C 0.8978(12) 0.6360(2) 1.0020(7) 0.0213(19) Uani d U 1 . .
H H2C 0.7686 0.6302 0.9967 0.026 Uiso calc R 1 . .
C C3C 0.9883(11) 0.6224(2) 0.9259(8) 0.021(2) Uani d U 1 . .
H H3C 0.9225 0.6070 0.8695 0.025 Uiso calc R 1 . .
C C4C 1.1745(13) 0.6314(2) 0.9331(9) 0.020(2) Uani d U 1 . .
C C5C 1.2746(11) 0.65297(18) 1.0156(7) 0.0226(19) Uani d U 1 . .
H H5C 1.4025 0.6591 1.0189 0.027 Uiso calc R 1 . .
C C6C 1.1847(11) 0.66571(18) 1.0941(7) 0.0245(19) Uani d U 1 . .
H H6C 1.2542 0.6798 1.1539 0.029 Uiso calc R 1 . .
C C7C 1.1868(12) 0.55543(19) 0.7048(8) 0.0217(10) Uani d U 1 . .
H H7C1 1.2900 0.5444 0.6795 0.026 Uiso calc R 1 . .
H H7C2 1.1613 0.5772 0.6671 0.026 Uiso calc R 1 . .
C C8C 1.0047(12) 0.53442(19) 0.6746(8) 0.0180(10) Uani d U 1 . .
C C1'C 0.9007(11) 0.6729(2) 1.1687(8) 0.0194(10) Uani d U 1 . .
C C2'C 0.9571(11) 0.70446(18) 1.2150(7) 0.0220(10) Uani d U 1 . .
H H2'C 1.0530 0.7163 1.1920 0.026 Uiso calc R 1 . .
C C3'C 0.8720(11) 0.71828(17) 1.2947(7) 0.0191(9) Uani d U 1 . .
C C4'C 0.7265(10) 0.70184(19) 1.3256(7) 0.0207(10) Uani d U 1 . .
C C5'C 0.6697(10) 0.67109(18) 1.2808(7) 0.0239(11) Uani d U 1 . .
H H5'C 0.5705 0.6597 1.3022 0.029 Uiso calc R 1 . .
C C6'C 0.7582(10) 0.65668(18) 1.2039(6) 0.0222(11) Uani d U 1 . .
H H6'C 0.7198 0.6353 1.1749 0.027 Uiso calc R 1 . .
S S1D 1.1226(3) 0.40890(5) 0.8723(2) 0.0231(6) Uani d U 1 . .
O O1D 1.2492(9) 0.37714(14) 0.8970(6) 0.0249(15) Uani d U 1 . .
O O2D 1.2695(9) 0.43669(15) 0.9271(6) 0.0236(14) Uani d U 1 . .
O O3D 1.0666(9) 0.41554(16) 0.7527(6) 0.0258(15) Uani d U 1 . .
O O4D 0.9884(9) 0.40510(15) 0.9376(6) 0.0302(17) Uani d U 1 . .
Cl Cl1D 1.5275(3) 0.25787(5) 0.33982(19) 0.0384(6) Uani d U 1 . .
Cl Cl2D 1.9395(4) 0.28238(6) 0.3372(2) 0.0377(6) Uani d U 1 . .
Cl Cl3D 1.4471(3) 0.50056(6) 1.0258(2) 0.0277(6) Uani d U 1 . .
Cl Cl4D 1.5717(4) 0.46324(6) 1.2378(2) 0.0313(6) Uani d U 1 . .
Cl Cl5D 1.6925(3) 0.44383(6) 1.0375(2) 0.0271(6) Uani d U 1 . .
C C1D 1.5371(12) 0.3415(2) 0.6623(8) 0.0188(19) Uani d U 1 . .
C C2D 1.5793(11) 0.3726(2) 0.7139(7) 0.0188(18) Uani d U 1 . .
H H2D 1.6748 0.3858 0.6954 0.023 Uiso calc R 1 . .
C C3D 1.4871(12) 0.3845(2) 0.7900(7) 0.025(2) Uani d U 1 . .
H H3D 1.5191 0.4056 0.8244 0.030 Uiso calc R 1 . .
C C4D 1.3491(13) 0.3658(2) 0.8158(8) 0.020(2) Uani d U 1 . .
C C5D 1.3035(10) 0.33494(18) 0.7725(7) 0.0214(18) Uani d U 1 . .
H H5D 1.2096 0.3221 0.7941 0.026 Uiso calc R 1 . .
C C6D 1.3979(11) 0.32293(19) 0.6966(7) 0.0242(19) Uani d U 1 . .
H H6D 1.3680 0.3014 0.6662 0.029 Uiso calc R 1 . .
C C7D 1.3283(12) 0.43822(19) 1.0533(8) 0.0216(10) Uani d U 1 . .
H H7D1 1.3613 0.4160 1.0866 0.026 Uiso calc R 1 . .
H H7D2 1.2240 0.4474 1.0820 0.026 Uiso calc R 1 . .
C C8D 1.5031(13) 0.4606(2) 1.0844(8) 0.0214(10) Uani d U 1 . .
C C1'D 1.6335(11) 0.32815(19) 0.5800(8) 0.0186(10) Uani d U 1 . .
C C2'D 1.5501(11) 0.30334(18) 0.5052(6) 0.0211(10) Uani d U 1 . .
H H2'D 1.4264 0.2956 0.5052 0.025 Uiso calc R 1 . .
C C3'D 1.6406(12) 0.28921(18) 0.4299(7) 0.0217(10) Uani d U 1 . .
C C4'D 1.8203(11) 0.30051(19) 0.4282(7) 0.0230(11) Uani d U 1 . .
C C5'D 1.9067(11) 0.32561(18) 0.5010(7) 0.0264(11) Uani d U 1 . .
H H5'D 2.0292 0.3336 0.4995 0.032 Uiso calc R 1 . .
C C6'D 1.8147(10) 0.33916(18) 0.5761(6) 0.0224(11) Uani d U 1 . .
H H6'D 1.8759 0.3563 0.6263 0.027 Uiso calc R 1 . .

loop_
_atom_site_aniso_label
_atom_site_aniso_U_11
_atom_site_aniso_U_22
_atom_site_aniso_U_33
_atom_site_aniso_U_12
_atom_site_aniso_U_13
_atom_site_aniso_U_23
S1A 0.0144(12) 0.0222(12) 0.0243(15) 0.0009(9) 0.0012(11) -0.0047(10)
O1A 0.022(3) 0.018(3) 0.019(4) 0.003(2) 0.005(3) -0.001(2)
O2A 0.019(3) 0.025(3) 0.017(3) -0.004(2) -0.001(3) -0.003(3)
O3A 0.022(4) 0.033(4) 0.019(3) 0.009(3) -0.003(3) -0.007(3)
O4A 0.016(3) 0.037(4) 0.035(4) -0.001(3) 0.011(3) -0.014(3)
Cl1A 0.0348(13) 0.0293(12) 0.0293(13) -0.0069(9) 0.0126(10) -0.0087(10)
Cl2A 0.0346(13) 0.0305(12) 0.0323(13) 0.0078(9) 0.0188(11) 0.0069(10)
Cl3A 0.0275(13) 0.0194(11) 0.0251(14) 0.0000(9) 0.0055(10) 0.0018(10)
Cl4A 0.0261(13) 0.0303(13) 0.0211(13) -0.0051(9) 0.0055(10) -0.0025(10)
Cl5A 0.0165(12) 0.0257(12) 0.0257(15) 0.0004(9) 0.0056(11) -0.0017(10)
C1A 0.020(5) 0.012(4) 0.026(5) 0.004(3) 0.005(4) -0.001(3)
C2A 0.015(4) 0.023(4) 0.028(5) -0.006(3) 0.002(4) -0.001(4)
C3A 0.032(4) 0.013(4) 0.025(5) -0.001(3) 0.005(4) 0.000(3)
C4A 0.023(5) 0.019(4) 0.017(5) 0.009(3) 0.006(4) 0.005(3)
C5A 0.023(4) 0.019(4) 0.037(5) 0.000(3) 0.005(4) 0.001(4)
C6A 0.023(4) 0.022(4) 0.020(5) -0.004(3) 0.000(4) 0.000(3)
C7A 0.022(2) 0.021(2) 0.020(2) -0.0052(18) 0.0028(19) -0.0055(19)
C8A 0.011(2) 0.022(2) 0.019(2) -0.0015(17) 0.0019(18) -0.0006(18)
C1'A 0.015(2) 0.020(2) 0.022(3) 0.0018(18) 0.0032(19) 0.0026(18)
C2'A 0.020(2) 0.022(2) 0.026(3) 0.0031(19) 0.009(2) 0.0043(19)
C3'A 0.021(2) 0.015(2) 0.018(2) -0.0054(18) 0.0011(18) -0.0016(18)
C4'A 0.020(2) 0.017(2) 0.028(3) 0.0067(18) 0.011(2) 0.004(2)
C5'A 0.020(3) 0.020(2) 0.033(3) 0.0026(19) 0.011(2) 0.010(2)
C6'A 0.023(3) 0.017(2) 0.025(3) -0.0019(19) 0.004(2) 0.002(2)
S1B 0.0190(13) 0.0205(11) 0.0275(15) -0.0011(9) 0.0034(11) -0.0024(10)
O1B 0.023(3) 0.021(3) 0.019(4) 0.001(2) 0.004(3) 0.000(3)
O2B 0.023(3) 0.019(3) 0.014(3) -0.006(2) 0.001(3) -0.001(3)
O3B 0.030(4) 0.027(4) 0.024(4) 0.001(3) -0.003(3) 0.001(3)
O4B 0.019(3) 0.021(3) 0.043(4) -0.006(2) 0.012(3) -0.008(3)
Cl1B 0.0393(13) 0.0315(12) 0.0332(14) -0.0022(10) 0.0089(11) -0.0108(10)
Cl2B 0.0449(15) 0.0324(12) 0.0309(14) 0.0079(10) 0.0208(11) 0.0038(11)
Cl3B 0.0262(13) 0.0218(11) 0.0287(14) -0.0015(9) 0.0061(10) 0.0000(10)
Cl4B 0.0325(14) 0.0342(13) 0.0203(13) -0.0054(10) 0.0024(11) -0.0041(10)
Cl5B 0.0193(13) 0.0335(13) 0.0289(16) 0.0020(10) 0.0052(11) -0.0034(11)
C1B 0.017(4) 0.024(4) 0.017(5) 0.003(3) 0.002(4) 0.007(3)
C2B 0.014(4) 0.022(4) 0.028(5) -0.004(3) 0.006(4) 0.000(4)
C3B 0.036(5) 0.017(4) 0.021(5) -0.001(3) 0.008(4) -0.001(4)
C4B 0.022(5) 0.018(4) 0.017(5) 0.006(3) 0.007(4) 0.003(3)
C5B 0.033(5) 0.018(4) 0.026(5) -0.006(3) 0.010(4) 0.002(4)
C6B 0.022(5) 0.017(4) 0.024(5) -0.003(3) 0.001(4) -0.004(4)
C7B 0.023(3) 0.023(2) 0.018(2) -0.0027(19) 0.0032(19) 0.0011(19)
C8B 0.020(3) 0.023(2) 0.020(2) 0.0023(18) 0.004(2) -0.0017(19)
C1'B 0.015(2) 0.017(2) 0.021(3) 0.0037(18) 0.0005(18) 0.0009(18)
C2'B 0.023(2) 0.015(2) 0.024(3) -0.0031(18) 0.005(2) 0.0013(18)
C3'B 0.028(3) 0.015(2) 0.020(3) 0.0018(19) 0.005(2) 0.0003(19)
C4'B 0.026(3) 0.025(3) 0.018(3) 0.009(2) 0.006(2) 0.005(2)
C5'B 0.023(3) 0.029(3) 0.027(3) 0.001(2) 0.007(2) 0.009(2)
C6'B 0.021(2) 0.021(3) 0.022(3) -0.004(2) 0.002(2) 0.000(2)
S1C 0.0168(12) 0.0220(12) 0.0247(15) -0.0005(9) 0.0047(11) -0.0026(10)
O1C 0.026(3) 0.024(3) 0.022(4) 0.006(2) 0.005(3) -0.002(3)
O2C 0.015(3) 0.020(3) 0.017(3) 0.000(2) 0.004(3) 0.001(3)
O3C 0.024(4) 0.024(3) 0.023(3) 0.000(3) -0.004(3) -0.004(3)
O4C 0.019(3) 0.034(4) 0.034(4) -0.006(3) 0.014(3) -0.004(3)
Cl1C 0.0302(12) 0.0263(11) 0.0381(14) -0.0078(9) 0.0179(11) -0.0122(10)
Cl2C 0.0332(13) 0.0271(11) 0.0329(14) 0.0021(9) 0.0191(11) 0.0018(10)
Cl3C 0.0246(13) 0.0213(11) 0.0334(15) -0.0017(9) 0.0086(11) -0.0008(10)
Cl4C 0.0261(13) 0.0366(14) 0.0185(13) -0.0075(10) 0.0055(10) -0.0055(10)
Cl5C 0.0182(13) 0.0247(12) 0.0269(15) 0.0012(9) 0.0056(11) -0.0010(11)
C1C 0.015(4) 0.022(4) 0.014(5) 0.003(3) -0.001(3) 0.007(3)
C2C 0.015(4) 0.024(4) 0.023(5) -0.001(3) 0.002(4) -0.001(3)
C3C 0.010(4) 0.023(4) 0.030(5) -0.003(3) 0.004(4) -0.007(4)
C4C 0.021(4) 0.016(4) 0.026(5) -0.001(3) 0.012(4) 0.001(3)
C5C 0.014(4) 0.020(4) 0.032(5) -0.003(3) 0.003(4) -0.008(4)
C6C 0.025(4) 0.023(4) 0.028(5) -0.001(3) 0.012(4) -0.002(4)
C7C 0.022(2) 0.021(2) 0.020(2) -0.0052(18) 0.0028(19) -0.0055(19)
C8C 0.011(2) 0.022(2) 0.019(2) -0.0015(17) 0.0019(18) -0.0006(18)
C1'C 0.015(2) 0.020(2) 0.022(3) 0.0018(18) 0.0032(19) 0.0026(18)
C2'C 0.020(2) 0.022(2) 0.026(3) 0.0031(19) 0.009(2) 0.0043(19)
C3'C 0.021(2) 0.015(2) 0.018(2) -0.0054(18) 0.0011(18) -0.0016(18)
C4'C 0.020(2) 0.017(2) 0.028(3) 0.0067(18) 0.011(2) 0.004(2)
C5'C 0.020(3) 0.020(2) 0.033(3) 0.0026(19) 0.011(2) 0.010(2)
C6'C 0.023(3) 0.017(2) 0.025(3) -0.0019(19) 0.004(2) 0.002(2)
S1D 0.0183(12) 0.0207(11) 0.0268(15) -0.0013(9) 0.0003(11) -0.0027(10)
O1D 0.035(4) 0.018(3) 0.026(4) 0.003(2) 0.016(3) 0.000(3)
O2D 0.024(3) 0.028(3) 0.017(3) -0.003(2) 0.002(3) -0.004(3)
O3D 0.020(3) 0.030(4) 0.022(3) 0.004(3) -0.002(3) 0.000(3)
O4D 0.025(4) 0.033(4) 0.035(4) -0.001(3) 0.012(3) 0.000(3)
Cl1D 0.0458(14) 0.0328(13) 0.0382(15) -0.0103(10) 0.0146(12) -0.0116(11)
Cl2D 0.0480(15) 0.0372(13) 0.0348(14) 0.0042(11) 0.0231(12) 0.0000(11)
Cl3D 0.0303(13) 0.0209(11) 0.0291(14) 0.0023(9) 0.0038(11) -0.0007(10)
Cl4D 0.0328(14) 0.0374(14) 0.0209(14) -0.0032(10) 0.0030(11) -0.0035(11)
Cl5D 0.0212(13) 0.0306(13) 0.0284(16) 0.0038(10) 0.0053(12) -0.0064(11)
C1D 0.015(4) 0.025(4) 0.013(5) -0.001(3) -0.003(3) -0.002(3)
C2D 0.013(4) 0.029(4) 0.012(4) -0.007(3) -0.001(3) 0.000(3)
C3D 0.037(5) 0.014(4) 0.024(5) -0.003(3) 0.007(4) -0.003(4)
C4D 0.019(5) 0.027(4) 0.011(5) 0.001(3) 0.002(4) 0.000(4)
C5D 0.016(4) 0.023(4) 0.024(5) 0.008(3) 0.003(3) 0.005(3)
C6D 0.029(5) 0.017(4) 0.028(5) -0.002(3) 0.010(4) 0.001(4)
C7D 0.023(3) 0.023(2) 0.018(2) -0.0027(19) 0.0032(19) 0.0011(19)
C8D 0.020(3) 0.023(2) 0.020(2) 0.0023(18) 0.004(2) -0.0017(19)
C1'D 0.015(2) 0.017(2) 0.021(3) 0.0037(18) 0.0005(18) 0.0009(18)
C2'D 0.023(2) 0.015(2) 0.024(3) -0.0031(18) 0.005(2) 0.0013(18)
C3'D 0.028(3) 0.015(2) 0.020(3) 0.0018(19) 0.005(2) 0.0003(19)
C4'D 0.026(3) 0.025(3) 0.018(3) 0.009(2) 0.006(2) 0.005(2)
C5'D 0.023(3) 0.029(3) 0.027(3) 0.001(2) 0.007(2) 0.009(2)
C6'D 0.021(2) 0.021(3) 0.022(3) -0.004(2) 0.002(2) 0.000(2)

loop_
_atom_type_symbol
_atom_type_description
_atom_type_scat_dispersion_real
_atom_type_scat_dispersion_imag
_atom_type_scat_source
C C 0.0033 0.0016 'International Tables Vol C Tables 4.2.6.8 and 6.1.1.4'
H H 0.0000 0.0000 'International Tables Vol C Tables 4.2.6.8 and 6.1.1.4'
O O 0.0106 0.0060 'International Tables Vol C Tables 4.2.6.8 and 6.1.1.4'
S S 0.1246 0.1234 'International Tables Vol C Tables 4.2.6.8 and 6.1.1.4'
Cl Cl 0.1484 0.1585 'International Tables Vol C Tables 4.2.6.8 and 6.1.1.4'

loop_
_geom_angle_atom_site_label_1
_geom_angle_atom_site_label_2
_geom_angle_atom_site_label_3
_geom_angle_site_symmetry_1
_geom_angle_site_symmetry_3
_geom_angle
_geom_angle_publ_flag
O4A S1A O3A . . 122.5(4) ?
O4A S1A O2A . . 109.4(4) ?
O3A S1A O2A . . 105.1(4) ?
O4A S1A O1A . . 104.9(4) ?
O3A S1A O1A . . 109.7(4) ?
O2A S1A O1A . . 103.9(3) ?
C4A O1A S1A . . 118.0(6) ?
C7A O2A S1A . . 116.1(5) ?
C2A C1A C6A . . 116.9(8) ?
C2A C1A C1'A . . 121.8(7) ?
C6A C1A C1'A . . 121.3(8) ?
C3A C2A C1A . . 121.3(8) ?
C3A C2A H2A . . 119.3 ?
C1A C2A H2A . . 119.3 ?
C4A C3A C2A . . 118.8(8) ?
C4A C3A H3A . . 120.6 ?
C2A C3A H3A . . 120.6 ?
C3A C4A C5A . . 122.4(8) ?
C3A C4A O1A . . 120.2(8) ?
C5A C4A O1A . . 117.3(8) ?
C6A C5A C4A . . 118.1(8) ?
C6A C5A H5A . . 121.0 ?
C4A C5A H5A . . 121.0 ?
C5A C6A C1A . . 122.5(8) ?
C5A C6A H6A . . 118.7 ?
C1A C6A H6A . . 118.7 ?
O2A C7A C8A . . 107.0(7) ?
O2A C7A H7A1 . . 110.3 ?
C8A C7A H7A1 . . 110.3 ?
O2A C7A H7A2 . . 110.3 ?
C8A C7A H7A2 . . 110.3 ?
H7A1 C7A H7A2 . . 108.6 ?
C7A C8A Cl4A . . 106.6(6) ?
C7A C8A Cl3A . . 111.0(6) ?
Cl4A C8A Cl3A . . 109.9(4) ?
C7A C8A Cl5A . . 110.7(5) ?
Cl4A C8A Cl5A . . 109.7(5) ?
Cl3A C8A Cl5A . . 108.9(5) ?
C2'A C1'A C6'A . . 119.2(7) ?
C2'A C1'A C1A . . 122.5(7) ?
C6'A C1'A C1A . . 118.3(7) ?
C3'A C2'A C1'A . . 121.4(7) ?
C3'A C2'A H2'A . . 119.3 ?
C1'A C2'A H2'A . . 119.3 ?
C2'A C3'A C4'A . . 120.0(7) ?
C2'A C3'A Cl1A . . 120.2(6) ?
C4'A C3'A Cl1A . . 119.8(6) ?
C5'A C4'A C3'A . . 118.7(7) ?
C5'A C4'A Cl2A . . 120.5(6) ?
C3'A C4'A Cl2A . . 120.8(6) ?
C4'A C5'A C6'A . . 121.4(7) ?
C4'A C5'A H5'A . . 119.3 ?
C6'A C5'A H5'A . . 119.3 ?
C5'A C6'A C1'A . . 119.3(7) ?
C5'A C6'A H6'A . . 120.4 ?
C1'A C6'A H6'A . . 120.4 ?
O4B S1B O3B . . 122.1(4) ?
O4B S1B O1B . . 104.6(4) ?
O3B S1B O1B . . 110.8(4) ?
O4B S1B O2B . . 109.8(4) ?
O3B S1B O2B . . 105.1(4) ?
O1B S1B O2B . . 103.1(3) ?
C4B O1B S1B . . 119.8(6) ?
C7B O2B S1B . . 115.8(5) ?
C2B C1B C6B . . 117.8(8) ?
C2B C1B C1'B . . 120.5(7) ?
C6B C1B C1'B . . 121.7(8) ?
C3B C2B C1B . . 122.5(8) ?
C3B C2B H2B . . 118.8 ?
C1B C2B H2B . . 118.8 ?
C2B C3B C4B . . 117.7(8) ?
C2B C3B H3B . . 121.2 ?
C4B C3B H3B . . 121.2 ?
C5B C4B C3B . . 121.2(8) ?
C5B C4B O1B . . 117.5(8) ?
C3B C4B O1B . . 121.2(8) ?
C6B C5B C4B . . 119.1(8) ?
C6B C5B H5B . . 120.4 ?
C4B C5B H5B . . 120.4 ?
C5B C6B C1B . . 121.5(8) ?
C5B C6B H6B . . 119.2 ?
C1B C6B H6B . . 119.2 ?
O2B C7B C8B . . 105.3(7) ?
O2B C7B H7B1 . . 110.7 ?
C8B C7B H7B1 . . 110.7 ?
O2B C7B H7B2 . . 110.7 ?
C8B C7B H7B2 . . 110.7 ?
H7B1 C7B H7B2 . . 108.8 ?
C7B C8B Cl3B . . 111.1(6) ?
C7B C8B Cl5B . . 109.9(6) ?
Cl3B C8B Cl5B . . 110.6(5) ?
C7B C8B Cl4B . . 105.2(6) ?
Cl3B C8B Cl4B . . 110.1(5) ?
Cl5B C8B Cl4B . . 109.8(5) ?
C6'B C1'B C2'B . . 119.1(7) ?
C6'B C1'B C1B . . 121.1(7) ?
C2'B C1'B C1B . . 119.7(7) ?
C3'B C2'B C1'B . . 119.6(7) ?
C3'B C2'B H2'B . . 120.2 ?
C1'B C2'B H2'B . . 120.2 ?
C2'B C3'B C4'B . . 120.3(7) ?
C2'B C3'B Cl1B . . 118.5(6) ?
C4'B C3'B Cl1B . . 121.1(6) ?
C3'B C4'B C5'B . . 119.9(7) ?
C3'B C4'B Cl2B . . 120.3(6) ?
C5'B C4'B Cl2B . . 119.7(6) ?
C6'B C5'B C4'B . . 119.8(7) ?
C6'B C5'B H5'B . . 120.1 ?
C4'B C5'B H5'B . . 120.1 ?
C5'B C6'B C1'B . . 121.2(7) ?
C5'B C6'B H6'B . . 119.4 ?
C1'B C6'B H6'B . . 119.4 ?
O3C S1C O4C . . 122.9(4) ?
O3C S1C O2C . . 105.2(4) ?
O4C S1C O2C . . 109.0(4) ?
O3C S1C O1C . . 110.6(4) ?
O4C S1C O1C . . 104.7(4) ?
O2C S1C O1C . . 102.7(3) ?
C4C O1C S1C . . 117.9(6) ?
C7C O2C S1C . . 116.2(5) ?
C6C C1C C2C . . 119.2(8) ?
C6C C1C C1'C . . 119.5(8) ?
C2C C1C C1'C . . 121.2(7) ?
C3C C2C C1C . . 120.3(8) ?
C3C C2C H2C . . 119.8 ?
C1C C2C H2C . . 119.8 ?
C4C C3C C2C . . 119.3(8) ?
C4C C3C H3C . . 120.3 ?
C2C C3C H3C . . 120.3 ?
C5C C4C C3C . . 121.6(8) ?
C5C C4C O1C . . 118.3(7) ?
C3C C4C O1C . . 120.0(8) ?
C4C C5C C6C . . 118.7(7) ?
C4C C5C H5C . . 120.6 ?
C6C C5C H5C . . 120.6 ?
C1C C6C C5C . . 120.7(8) ?
C1C C6C H6C . . 119.7 ?
C5C C6C H6C . . 119.7 ?
O2C C7C C8C . . 106.0(7) ?
O2C C7C H7C1 . . 110.5 ?
C8C C7C H7C1 . . 110.5 ?
O2C C7C H7C2 . . 110.5 ?
C8C C7C H7C2 . . 110.5 ?
H7C1 C7C H7C2 . . 108.7 ?
C7C C8C Cl3C . . 110.8(6) ?
C7C C8C Cl5C . . 111.4(6) ?
Cl3C C8C Cl5C . . 110.4(5) ?
C7C C8C Cl4C . . 105.7(6) ?
Cl3C C8C Cl4C . . 109.1(4) ?
Cl5C C8C Cl4C . . 109.3(5) ?
C6'C C1'C C2'C . . 117.7(7) ?
C6'C C1'C C1C . . 122.4(7) ?
C2'C C1'C C1C . . 119.9(7) ?
C3'C C2'C C1'C . . 120.2(7) ?
C3'C C2'C H2'C . . 119.9 ?
C1'C C2'C H2'C . . 119.9 ?
C4'C C3'C C2'C . . 120.5(7) ?
C4'C C3'C Cl1C . . 120.9(6) ?
C2'C C3'C Cl1C . . 118.5(6) ?
C5'C C4'C C3'C . . 119.8(7) ?
C5'C C4'C Cl2C . . 119.6(6) ?
C3'C C4'C Cl2C . . 120.6(6) ?
C4'C C5'C C6'C . . 119.9(7) ?
C4'C C5'C H5'C . . 120.0 ?
C6'C C5'C H5'C . . 120.0 ?
C1'C C6'C C5'C . . 121.7(7) ?
C1'C C6'C H6'C . . 119.2 ?
C5'C C6'C H6'C . . 119.2 ?
O3D S1D O4D . . 122.9(4) ?
O3D S1D O1D . . 109.8(4) ?
O4D S1D O1D . . 105.1(4) ?
O3D S1D O2D . . 105.3(4) ?
O4D S1D O2D . . 109.3(4) ?
O1D S1D O2D . . 102.7(4) ?
C4D O1D S1D . . 120.7(6) ?
C7D O2D S1D . . 116.0(5) ?
C2D C1D C6D . . 115.7(7) ?
C2D C1D C1'D . . 123.1(7) ?
C6D C1D C1'D . . 121.1(7) ?
C3D C2D C1D . . 122.0(8) ?
C3D C2D H2D . . 119.0 ?
C1D C2D H2D . . 119.0 ?
C4D C3D C2D . . 119.1(8) ?
C4D C3D H3D . . 120.5 ?
C2D C3D H3D . . 120.5 ?
C3D C4D C5D . . 122.7(8) ?
C3D C4D O1D . . 121.1(8) ?
C5D C4D O1D . . 116.1(7) ?
C4D C5D C6D . . 118.0(8) ?
C4D C5D H5D . . 121.0 ?
C6D C5D H5D . . 121.0 ?
C5D C6D C1D . . 122.4(7) ?
C5D C6D H6D . . 118.8 ?
C1D C6D H6D . . 118.8 ?
O2D C7D C8D . . 105.4(7) ?
O2D C7D H7D1 . . 110.7 ?
C8D C7D H7D1 . . 110.7 ?
O2D C7D H7D2 . . 110.7 ?
C8D C7D H7D2 . . 110.7 ?
H7D1 C7D H7D2 . . 108.8 ?
C7D C8D Cl5D . . 111.2(6) ?
C7D C8D Cl3D . . 111.4(6) ?
Cl5D C8D Cl3D . . 109.6(5) ?
C7D C8D Cl4D . . 105.4(6) ?
Cl5D C8D Cl4D . . 110.0(5) ?
Cl3D C8D Cl4D . . 109.1(5) ?
C2'D C1'D C6'D . . 117.1(7) ?
C2'D C1'D C1D . . 120.7(7) ?
C6'D C1'D C1D . . 122.2(7) ?
C1'D C2'D C3'D . . 122.3(7) ?
C1'D C2'D H2'D . . 118.9 ?
C3'D C2'D H2'D . . 118.9 ?
C4'D C3'D C2'D . . 119.4(7) ?
C4'D C3'D Cl1D . . 121.1(6) ?
C2'D C3'D Cl1D . . 119.5(6) ?
C5'D C4'D C3'D . . 119.8(7) ?
C5'D C4'D Cl2D . . 120.0(6) ?
C3'D C4'D Cl2D . . 120.2(6) ?
C4'D C5'D C6'D . . 119.9(7) ?
C4'D C5'D H5'D . . 120.1 ?
C6'D C5'D H5'D . . 120.1 ?
C5'D C6'D C1'D . . 121.6(7) ?
C5'D C6'D H6'D . . 119.2 ?
C1'D C6'D H6'D . . 119.2 ?

loop_
_geom_bond_atom_site_label_1
_geom_bond_atom_site_label_2
_geom_bond_site_symmetry_2
_geom_bond_distance
_geom_bond_publ_flag
S1A O4A . 1.425(6) ?
S1A O3A . 1.428(7) ?
S1A O2A . 1.564(6) ?
S1A O1A . 1.571(6) ?
O1A C4A . 1.431(10) ?
O2A C7A . 1.459(11) ?
Cl1A C3'A . 1.736(7) ?
Cl2A C4'A . 1.729(8) ?
Cl3A C8A . 1.767(8) ?
Cl4A C8A . 1.765(10) ?
Cl5A C8A . 1.780(8) ?
C1A C2A . 1.401(12) ?
C1A C6A . 1.406(11) ?
C1A C1'A . 1.490(11) ?
C2A C3A . 1.385(11) ?
C2A H2A . 0.9500 ?
C3A C4A . 1.360(11) ?
C3A H3A . 0.9500 ?
C4A C5A . 1.389(12) ?
C5A C6A . 1.358(10) ?
C5A H5A . 0.9500 ?
C6A H6A . 0.9500 ?
C7A C8A . 1.527(11) ?
C7A H7A1 . 0.9900 ?
C7A H7A2 . 0.9900 ?
C1'A C2'A . 1.372(11) ?
C1'A C6'A . 1.400(10) ?
C2'A C3'A . 1.370(10) ?
C2'A H2'A . 0.9500 ?
C3'A C4'A . 1.407(10) ?
C4'A C5'A . 1.368(10) ?
C5'A C6'A . 1.387(10) ?
C5'A H5'A . 0.9500 ?
C6'A H6'A . 0.9500 ?
S1B O4B . 1.403(6) ?
S1B O3B . 1.411(8) ?
S1B O1B . 1.584(6) ?
S1B O2B . 1.589(6) ?
O1B C4B . 1.426(10) ?
O2B C7B . 1.449(11) ?
Cl1B C3'B . 1.733(8) ?
Cl2B C4'B . 1.731(8) ?
Cl3B C8B . 1.750(9) ?
Cl4B C8B . 1.782(10) ?
Cl5B C8B . 1.756(9) ?
C1B C2B . 1.392(12) ?
C1B C6B . 1.393(11) ?
C1B C1'B . 1.520(12) ?
C2B C3B . 1.354(10) ?
C2B H2B . 0.9500 ?
C3B C4B . 1.416(11) ?
C3B H3B . 0.9500 ?
C4B C5B . 1.372(11) ?
C5B C6B . 1.365(10) ?
C5B H5B . 0.9500 ?
C6B H6B . 0.9500 ?
C7B C8B . 1.543(12) ?
C7B H7B1 . 0.9900 ?
C7B H7B2 . 0.9900 ?
C1'B C6'B . 1.381(10) ?
C1'B C2'B . 1.413(11) ?
C2'B C3'B . 1.382(10) ?
C2'B H2'B . 0.9500 ?
C3'B C4'B . 1.387(10) ?
C4'B C5'B . 1.393(10) ?
C5'B C6'B . 1.373(10) ?
C5'B H5'B . 0.9500 ?
C6'B H6'B . 0.9500 ?
S1C O3C . 1.399(8) ?
S1C O4C . 1.410(6) ?
S1C O2C . 1.581(7) ?
S1C O1C . 1.586(6) ?
O1C C4C . 1.427(10) ?
O2C C7C . 1.447(11) ?
Cl1C C3'C . 1.716(7) ?
Cl2C C4'C . 1.730(8) ?
Cl3C C8C . 1.756(8) ?
Cl4C C8C . 1.792(9) ?
Cl5C C8C . 1.759(8) ?
C1C C6C . 1.385(11) ?
C1C C2C . 1.391(12) ?
C1C C1'C . 1.490(12) ?
C2C C3C . 1.385(11) ?
C2C H2C . 0.9500 ?
C3C C4C . 1.378(11) ?
C3C H3C . 0.9500 ?
C4C C5C . 1.375(12) ?
C5C C6C . 1.394(10) ?
C5C H5C . 0.9500 ?
C6C H6C . 0.9500 ?
C7C C8C . 1.528(11) ?
C7C H7C1 . 0.9900 ?
C7C H7C2 . 0.9900 ?
C1'C C6'C . 1.388(10) ?
C1'C C2'C . 1.413(11) ?
C2'C C3'C . 1.399(10) ?
C2'C H2'C . 0.9500 ?
C3'C C4'C . 1.385(10) ?
C4'C C5'C . 1.378(10) ?
C5'C C6'C . 1.399(10) ?
C5'C H5'C . 0.9500 ?
C6'C H6'C . 0.9500 ?
S1D O3D . 1.417(7) ?
S1D O4D . 1.423(6) ?
S1D O1D . 1.563(6) ?
S1D O2D . 1.567(7) ?
O1D C4D . 1.449(9) ?
O2D C7D . 1.469(11) ?
Cl1D C3'D . 1.727(8) ?
Cl2D C4'D . 1.741(8) ?
Cl3D C8D . 1.774(8) ?
Cl4D C8D . 1.788(10) ?
Cl5D C8D . 1.761(9) ?
C1D C2D . 1.407(11) ?
C1D C6D . 1.411(11) ?
C1D C1'D . 1.471(11) ?
C2D C3D . 1.368(11) ?
C2D H2D . 0.9500 ?
C3D C4D . 1.360(11) ?
C3D H3D . 0.9500 ?
C4D C5D . 1.363(11) ?
C5D C6D . 1.380(10) ?
C5D H5D . 0.9500 ?
C6D H6D . 0.9500 ?
C7D C8D . 1.518(12) ?
C7D H7D1 . 0.9900 ?
C7D H7D2 . 0.9900 ?
C1'D C2'D . 1.376(11) ?
C1'D C6'D . 1.401(10) ?
C2'D C3'D . 1.388(10) ?
C2'D H2'D . 0.9500 ?
C3'D C4'D . 1.387(10) ?
C4'D C5'D . 1.379(11) ?
C5'D C6'D . 1.383(10) ?
C5'D H5'D . 0.9500 ?
C6'D H6'D . 0.9500 ?

loop_
_geom_torsion_atom_site_label_1
_geom_torsion_atom_site_label_2
_geom_torsion_atom_site_label_3
_geom_torsion_atom_site_label_4
_geom_torsion_site_symmetry_1
_geom_torsion_site_symmetry_2
_geom_torsion_site_symmetry_3
_geom_torsion_site_symmetry_4
_geom_torsion
_geom_torsion_publ_flag
O4A S1A O1A C4A . . . . 158.0(6) ?
O3A S1A O1A C4A . . . . 24.7(7) ?
O2A S1A O1A C4A . . . . -87.2(7) ?
O4A S1A O2A C7A . . . . 36.5(7) ?
O3A S1A O2A C7A . . . . 169.7(6) ?
O1A S1A O2A C7A . . . . -75.1(6) ?
C6A C1A C2A C3A . . . . -1.5(12) ?
C1'A C1A C2A C3A . . . . -179.5(8) ?
C1A C2A C3A C4A . . . . -0.2(12) ?
C2A C3A C4A C5A . . . . 1.2(13) ?
C2A C3A C4A O1A . . . . 177.4(7) ?
S1A O1A C4A C3A . . . . 91.2(9) ?
S1A O1A C4A C5A . . . . -92.4(8) ?
C3A C4A C5A C6A . . . . -0.5(13) ?
O1A C4A C5A C6A . . . . -176.8(7) ?
C4A C5A C6A C1A . . . . -1.3(13) ?
C2A C1A C6A C5A . . . . 2.2(13) ?
C1'A C1A C6A C5A . . . . -179.7(8) ?
S1A O2A C7A C8A . . . . 167.0(5) ?
O2A C7A C8A Cl4A . . . . 177.8(5) ?
O2A C7A C8A Cl3A . . . . 58.1(7) ?
O2A C7A C8A Cl5A . . . . -62.9(7) ?
C2A C1A C1'A C2'A . . . . 152.5(8) ?
C6A C1A C1'A C2'A . . . . -25.4(13) ?
C2A C1A C1'A C6'A . . . . -29.5(12) ?
C6A C1A C1'A C6'A . . . . 152.5(8) ?
C6'A C1'A C2'A C3'A . . . . 0.2(12) ?
C1A C1'A C2'A C3'A . . . . 178.2(8) ?
C1'A C2'A C3'A C4'A . . . . 1.1(12) ?
C1'A C2'A C3'A Cl1A . . . . -175.7(7) ?
C2'A C3'A C4'A C5'A . . . . -0.5(12) ?
Cl1A C3'A C4'A C5'A . . . . 176.3(6) ?
C2'A C3'A C4'A Cl2A . . . . 177.9(6) ?
Cl1A C3'A C4'A Cl2A . . . . -5.3(10) ?
C3'A C4'A C5'A C6'A . . . . -1.5(12) ?
Cl2A C4'A C5'A C6'A . . . . -179.9(6) ?
C4'A C5'A C6'A C1'A . . . . 2.9(12) ?
C2'A C1'A C6'A C5'A . . . . -2.2(12) ?
C1A C1'A C6'A C5'A . . . . 179.8(8) ?
O4B S1B O1B C4B . . . . -159.3(7) ?
O3B S1B O1B C4B . . . . -26.0(8) ?
O2B S1B O1B C4B . . . . 85.9(7) ?
O4B S1B O2B C7B . . . . -37.4(7) ?
O3B S1B O2B C7B . . . . -170.4(6) ?
O1B S1B O2B C7B . . . . 73.5(6) ?
C6B C1B C2B C3B . . . . -2.6(13) ?
C1'B C1B C2B C3B . . . . 179.6(8) ?
C1B C2B C3B C4B . . . . 4.0(13) ?
C2B C3B C4B C5B . . . . -1.8(13) ?
C2B C3B C4B O1B . . . . 179.5(7) ?
S1B O1B C4B C5B . . . . 123.2(8) ?
S1B O1B C4B C3B . . . . -58.1(11) ?
C3B C4B C5B C6B . . . . -1.6(13) ?
O1B C4B C5B C6B . . . . 177.1(8) ?
C4B C5B C6B C1B . . . . 3.0(13) ?
C2B C1B C6B C5B . . . . -1.0(13) ?
C1'B C1B C6B C5B . . . . 176.8(8) ?
S1B O2B C7B C8B . . . . -167.3(5) ?
O2B C7B C8B Cl3B . . . . -59.0(7) ?
O2B C7B C8B Cl5B . . . . 63.8(7) ?
O2B C7B C8B Cl4B . . . . -178.1(5) ?
C2B C1B C1'B C6'B . . . . -27.4(13) ?
C6B C1B C1'B C6'B . . . . 154.9(8) ?
C2B C1B C1'B C2'B . . . . 156.4(8) ?
C6B C1B C1'B C2'B . . . . -21.3(13) ?
C6'B C1'B C2'B C3'B . . . . 0.8(12) ?
C1B C1'B C2'B C3'B . . . . 177.1(7) ?
C1'B C2'B C3'B C4'B . . . . -2.0(12) ?
C1'B C2'B C3'B Cl1B . . . . 180.0(6) ?
C2'B C3'B C4'B C5'B . . . . 2.9(12) ?
Cl1B C3'B C4'B C5'B . . . . -179.1(6) ?
C2'B C3'B C4'B Cl2B . . . . 179.1(6) ?
Cl1B C3'B C4'B Cl2B . . . . -2.9(10) ?
C3'B C4'B C5'B C6'B . . . . -2.7(12) ?
Cl2B C4'B C5'B C6'B . . . . -178.9(6) ?
C4'B C5'B C6'B C1'B . . . . 1.5(12) ?
C2'B C1'B C6'B C5'B . . . . -0.6(12) ?
C1B C1'B C6'B C5'B . . . . -176.8(8) ?
O3C S1C O1C C4C . . . . -20.6(7) ?
O4C S1C O1C C4C . . . . -154.9(6) ?
O2C S1C O1C C4C . . . . 91.3(7) ?
O3C S1C O2C C7C . . . . -169.1(6) ?
O4C S1C O2C C7C . . . . -35.6(7) ?
O1C S1C O2C C7C . . . . 75.1(6) ?
C6C C1C C2C C3C . . . . -1.3(13) ?
C1'C C1C C2C C3C . . . . -179.9(8) ?
C1C C2C C3C C4C . . . . -1.1(13) ?
C2C C3C C4C C5C . . . . 1.4(14) ?
C2C C3C C4C O1C . . . . -175.2(8) ?
S1C O1C C4C C5C . . . . 89.0(9) ?
S1C O1C C4C C3C . . . . -94.3(9) ?
C3C C4C C5C C6C . . . . 0.7(14) ?
O1C C4C C5C C6C . . . . 177.4(7) ?
C2C C1C C6C C5C . . . . 3.4(13) ?
C1'C C1C C6C C5C . . . . -177.9(8) ?
C4C C5C C6C C1C . . . . -3.1(13) ?
S1C O2C C7C C8C . . . . -164.1(5) ?
O2C C7C C8C Cl3C . . . . -60.2(7) ?
O2C C7C C8C Cl5C . . . . 63.1(8) ?
O2C C7C C8C Cl4C . . . . -178.3(5) ?
C6C C1C C1'C C6'C . . . . -148.8(8) ?
C2C C1C C1'C C6'C . . . . 29.8(13) ?
C6C C1C C1'C C2'C . . . . 30.5(12) ?
C2C C1C C1'C C2'C . . . . -150.9(8) ?
C6'C C1'C C2'C C3'C . . . . 0.8(12) ?
C1C C1'C C2'C C3'C . . . . -178.6(8) ?
C1'C C2'C C3'C C4'C . . . . -2.6(12) ?
C1'C C2'C C3'C Cl1C . . . . 176.0(6) ?
C2'C C3'C C4'C C5'C . . . . 2.4(12) ?
Cl1C C3'C C4'C C5'C . . . . -176.2(6) ?
C2'C C3'C C4'C Cl2C . . . . -178.3(6) ?
Cl1C C3'C C4'C Cl2C . . . . 3.0(10) ?
C3'C C4'C C5'C C6'C . . . . -0.4(12) ?
Cl2C C4'C C5'C C6'C . . . . -179.7(6) ?
C2'C C1'C C6'C C5'C . . . . 1.2(12) ?
C1C C1'C C6'C C5'C . . . . -179.4(8) ?
C4'C C5'C C6'C C1'C . . . . -1.4(12) ?
O3D S1D O1D C4D . . . . 21.9(8) ?
O4D S1D O1D C4D . . . . 155.9(7) ?
O2D S1D O1D C4D . . . . -89.7(7) ?
O3D S1D O2D C7D . . . . 171.3(6) ?
O4D S1D O2D C7D . . . . 37.4(7) ?
O1D S1D O2D C7D . . . . -73.8(6) ?
C6D C1D C2D C3D . . . . -1.8(12) ?
C1'D C1D C2D C3D . . . . 179.8(8) ?
C1D C2D C3D C4D . . . . -0.6(13) ?
C2D C3D C4D C5D . . . . 2.8(14) ?
C2D C3D C4D O1D . . . . 179.2(7) ?
S1D O1D C4D C3D . . . . 62.7(11) ?
S1D O1D C4D C5D . . . . -120.7(8) ?
C3D C4D C5D C6D . . . . -2.3(14) ?
O1D C4D C5D C6D . . . . -178.8(7) ?
C4D C5D C6D C1D . . . . -0.4(12) ?
C2D C1D C6D C5D . . . . 2.4(12) ?
C1'D C1D C6D C5D . . . . -179.2(8) ?
S1D O2D C7D C8D . . . . 166.1(5) ?
O2D C7D C8D Cl5D . . . . -62.1(7) ?
O2D C7D C8D Cl3D . . . . 60.5(7) ?
O2D C7D C8D Cl4D . . . . 178.7(5) ?
C2D C1D C1'D C2'D . . . . -159.1(8) ?
C6D C1D C1'D C2'D . . . . 22.6(13) ?
C2D C1D C1'D C6'D . . . . 22.8(13) ?
C6D C1D C1'D C6'D . . . . -155.4(8) ?
C6'D C1'D C2'D C3'D . . . . 0.9(12) ?
C1D C1'D C2'D C3'D . . . . -177.2(8) ?
C1'D C2'D C3'D C4'D . . . . -0.7(12) ?
C1'D C2'D C3'D Cl1D . . . . 179.3(6) ?
C2'D C3'D C4'D C5'D . . . . -0.1(12) ?
Cl1D C3'D C4'D C5'D . . . . 179.9(6) ?
C2'D C3'D C4'D Cl2D . . . . 178.2(6) ?
Cl1D C3'D C4'D Cl2D . . . . -1.8(10) ?
C3'D C4'D C5'D C6'D . . . . 0.7(12) ?
Cl2D C4'D C5'D C6'D . . . . -177.7(6) ?
C4'D C5'D C6'D C1'D . . . . -0.4(12) ?
C2'D C1'D C6'D C5'D . . . . -0.3(12) ?
C1D C1'D C6'D C5'D . . . . 177.7(8) ?
